data_4071165
loop_
_publ_author_name
'Huynh, Han Vinh'
'Wong, Ling Rong'
'Ng, Pearly Shuyi'

_publ_section_title
;
 Anagostic Interactions and Catalytic Activities of Sterically Bulky
 Benzannulated N-Heterocyclic Carbene Complexes of Nickel(II)
;
_journal_issue 10
_journal_name_full Organometallics
_journal_page_first 2231
_journal_paper_doi 10.1021/om800004j
_journal_volume 27
_journal_year 2008
_chemical_formula_sum 'C30 H44 Br2 N4 Ni'
_chemical_formula_weight 679.22
_chemical_name_systematic
; 
 ? 
;
_space_group_IT_number 61
_symmetry_cell_setting orthorhombic
_symmetry_space_group_name_Hall '-P 2ac 2ab'
_symmetry_space_group_name_H-M 'P b c a'
_atom_sites_solution_hydrogens geom
_atom_sites_solution_primary direct
_atom_sites_solution_secondary difmap
_audit_creation_method SHELXL-97
_cell_angle_alpha 90.00
_cell_angle_beta 90.00
_cell_angle_gamma 90.00
_cell_formula_units_Z 4
_cell_length_a 11.2799(7)
_cell_length_b 15.3817(10)
_cell_length_c 18.4142(12)
_cell_measurement_reflns_used 3209
_cell_measurement_temperature 223(2)
_cell_measurement_theta_max 22.92
_cell_measurement_theta_min 2.50
_cell_volume 3194.9(4)
_computing_cell_refinement 'Bruker SMART'
_computing_data_collection 'Bruker SMART'
_computing_data_reduction 'Bruker SAINT'
_computing_molecular_graphics 'Bruker SHELXTL'
_computing_publication_material 'Bruker SHELXTL'
_computing_structure_refinement 'SHELXL-97 (Sheldrick, 1997)'
_computing_structure_solution 'SHELXS-97 (Sheldrick, 1990)'
_diffrn_ambient_temperature 223(2)
_diffrn_measured_fraction_theta_full 1.000
_diffrn_measured_fraction_theta_max 1.000
_diffrn_measurement_device_type 'CCD area detector'
_diffrn_measurement_method 'phi and omega scans'
_diffrn_radiation_monochromator graphite
_diffrn_radiation_source 'fine-focus sealed tube'
_diffrn_radiation_type MoK\a
_diffrn_radiation_wavelength 0.71073
_diffrn_reflns_av_R_equivalents 0.0512
_diffrn_reflns_av_sigmaI/netI 0.0397
_diffrn_reflns_limit_h_max 14
_diffrn_reflns_limit_h_min -14
_diffrn_reflns_limit_k_max 19
_diffrn_reflns_limit_k_min -16
_diffrn_reflns_limit_l_max 23
_diffrn_reflns_limit_l_min -19
_diffrn_reflns_number 21424
_diffrn_reflns_theta_full 27.50
_diffrn_reflns_theta_max 27.50
_diffrn_reflns_theta_min 2.21
_exptl_absorpt_coefficient_mu 3.133
_exptl_absorpt_correction_T_max 0.8343
_exptl_absorpt_correction_T_min 0.3034
_exptl_absorpt_correction_type 'Sadabs, (Sheldrick 2001)'
_exptl_crystal_colour Red
_exptl_crystal_density_diffrn 1.412
_exptl_crystal_density_meas 0
_exptl_crystal_density_method 'not measured'
_exptl_crystal_description Block
_exptl_crystal_F_000 1400
_exptl_crystal_size_max 0.50
_exptl_crystal_size_mid 0.22
_exptl_crystal_size_min 0.06
_refine_diff_density_max 0.585
_refine_diff_density_min -0.251
_refine_diff_density_rms 0.084
_refine_ls_extinction_method none
_refine_ls_goodness_of_fit_ref 1.034
_refine_ls_hydrogen_treatment mixed
_refine_ls_matrix_type full
_refine_ls_number_parameters 209
_refine_ls_number_reflns 3654
_refine_ls_number_restraints 12
_refine_ls_restrained_S_all 1.035
_refine_ls_R_factor_all 0.0755
_refine_ls_R_factor_gt 0.0441
_refine_ls_shift/su_max 0.001
_refine_ls_shift/su_mean 0.000
_refine_ls_structure_factor_coef Fsqd
_refine_ls_weighting_details 'calc w=1/[\s^2^(Fo^2^)+(0.0645P)^2^+0.0000P] where P=(Fo^2^+2Fc^2^)/3'
_refine_ls_weighting_scheme calc
_refine_ls_wR_factor_gt 0.1057
_refine_ls_wR_factor_ref 0.1178
_reflns_number_gt 2423
_reflns_number_total 3654
_reflns_threshold_expression >2sigma(I)
_cod_data_source_file om800004j-file006.cif
_cod_data_source_block Complex10
_cod_depositor_comments
;
The following automatic conversions were performed:

'_symmetry_cell_setting' value 'Orthorhombic' changed to
'orthorhombic' according to
/home/saulius/struct/CIF-dictionaries/cif_core.dic dictionary named
'cif_core.dic' version 2.4.1 from 2010-06-29.

Automatic conversion script
Id: cif_fix_values 1715 2011-07-08 13:25:40Z adriana 
;
_cod_original_sg_symbol_H-M Pbca
_cod_database_code 4071165

loop_
_symmetry_equiv_pos_as_xyz
'x, y, z'
'-x+1/2, -y, z+1/2'
'-x, y+1/2, -z+1/2'
'x+1/2, -y+1/2, -z'
'-x, -y, -z'
'x-1/2, y, -z-1/2'
'x, -y-1/2, z-1/2'
'-x-1/2, y-1/2, z'

loop_
_atom_site_label
_atom_site_type_symbol
_atom_site_fract_x
_atom_site_fract_y
_atom_site_fract_z
_atom_site_U_iso_or_equiv
_atom_site_adp_type
_atom_site_occupancy
_atom_site_symmetry_multiplicity
_atom_site_calc_flag
_atom_site_refinement_flags
_atom_site_disorder_assembly
_atom_site_disorder_group
Ni1 Ni 1.0000 0.0000 0.5000 0.03517(16) Uani 1 2 d S . .
Br1 Br 1.09623(3) 0.09855(3) 0.57317(2) 0.06370(17) Uani 1 1 d . . .
N1 N 0.9011(2) 0.15385(19) 0.42925(13) 0.0453(6) Uani 1 1 d . . .
N2 N 1.0420(2) 0.09855(15) 0.36471(13) 0.0408(6) Uani 1 1 d . . .
C1 C 0.9806(3) 0.08798(19) 0.42756(15) 0.0397(7) Uani 1 1 d . A .
C2 C 0.9122(3) 0.2066(2) 0.36877(18) 0.0492(8) Uani 1 1 d . A .
C3 C 0.8529(4) 0.2815(3) 0.3478(2) 0.0728(11) Uani 1 1 d . . .
H3 H 0.7925 0.3062 0.3764 0.087 Uiso 1 1 calc R A .
C4 C 0.8875(4) 0.3177(3) 0.2827(3) 0.0948(16) Uani 1 1 d . A .
H4 H 0.8484 0.3678 0.2661 0.114 Uiso 1 1 calc R . .
C5 C 0.9752(5) 0.2839(4) 0.2420(3) 0.1013(18) Uani 1 1 d . . .
H5 H 0.9960 0.3117 0.1984 0.122 Uiso 1 1 calc R A .
C6 C 1.0363(4) 0.2089(3) 0.2623(2) 0.0697(11) Uani 1 1 d . A .
H6 H 1.0969 0.1852 0.2334 0.084 Uiso 1 1 calc R . .
C7 C 1.0028(3) 0.1712(2) 0.32746(18) 0.0489(8) Uani 1 1 d . A .
C8 C 0.8175(11) 0.1794(8) 0.4899(10) 0.043(3) Uani 0.50 1 d PD A 1
H8A H 0.7883 0.2388 0.4826 0.051 Uiso 0.50 1 calc PR A 1
H8B H 0.8578 0.1763 0.5369 0.051 Uiso 0.50 1 calc PR A 1
C9 C 0.7145(7) 0.1142(6) 0.4870(4) 0.054(2) Uani 0.50 1 d PDU A 1
H9 H 0.7429 0.0553 0.4998 0.064 Uiso 0.50 1 calc PR A 1
C10 C 0.6210(18) 0.1449(14) 0.5423(9) 0.104(7) Uani 0.50 1 d PD A 1
H10A H 0.5917 0.2018 0.5283 0.156 Uiso 0.50 1 calc PR A 1
H10B H 0.6567 0.1484 0.5901 0.156 Uiso 0.50 1 calc PR A 1
H10C H 0.5557 0.1039 0.5434 0.156 Uiso 0.50 1 calc PR A 1
C11 C 0.6569(11) 0.1133(9) 0.4114(6) 0.084(4) Uani 0.50 1 d PD A 1
H11A H 0.6331 0.1718 0.3984 0.125 Uiso 0.50 1 calc PR A 1
H11B H 0.5877 0.0758 0.4122 0.125 Uiso 0.50 1 calc PR A 1
H11C H 0.7133 0.0916 0.3761 0.125 Uiso 0.50 1 calc PR A 1
C8A C 0.8082(12) 0.1547(9) 0.4820(10) 0.048(4) Uani 0.50 1 d PD A 2
H8A1 H 0.8142 0.2094 0.5091 0.057 Uiso 0.50 1 calc PR A 2
H8A2 H 0.8237 0.1075 0.5165 0.057 Uiso 0.50 1 calc PR A 2
C9A C 0.6794(8) 0.1455(6) 0.4558(7) 0.070(3) Uani 0.50 1 d PD A 2
H9A H 0.6661 0.1928 0.4202 0.084 Uiso 0.50 1 calc PR A 2
C10A C 0.5952(15) 0.1634(12) 0.5199(9) 0.090(5) Uani 0.50 1 d PD A 2
H10D H 0.5137 0.1582 0.5037 0.135 Uiso 0.50 1 calc PR A 2
H10E H 0.6088 0.2217 0.5382 0.135 Uiso 0.50 1 calc PR A 2
H10F H 0.6101 0.1216 0.5583 0.135 Uiso 0.50 1 calc PR A 2
C11A C 0.6604(12) 0.0609(7) 0.4152(8) 0.086(4) Uani 0.50 1 d PD A 2
H11D H 0.7152 0.0577 0.3747 0.129 Uiso 0.50 1 calc PR A 2
H11E H 0.5797 0.0585 0.3972 0.129 Uiso 0.50 1 calc PR A 2
H11F H 0.6742 0.0124 0.4478 0.129 Uiso 0.50 1 calc PR A 2
C12 C 1.1332(3) 0.0395(2) 0.33750(18) 0.0477(8) Uani 1 1 d . A .
H12A H 1.1103 0.0200 0.2888 0.057 Uiso 1 1 calc R . .
H12B H 1.1357 -0.0118 0.3690 0.057 Uiso 1 1 calc R . .
C13 C 1.2570(3) 0.0784(3) 0.3336(3) 0.0797(13) Uani 1 1 d . . .
H13 H 1.2503 0.1254 0.2970 0.096 Uiso 1 1 calc R A .
C14 C 1.3397(3) 0.0118(3) 0.2987(3) 0.0957(16) Uani 1 1 d . A .
H14A H 1.4202 0.0339 0.2990 0.144 Uiso 1 1 calc R . .
H14B H 1.3151 0.0013 0.2489 0.144 Uiso 1 1 calc R . .
H14C H 1.3363 -0.0422 0.3258 0.144 Uiso 1 1 calc R . .
C15 C 1.3021(4) 0.1201(4) 0.3958(4) 0.120(2) Uani 1 1 d . A .
H15A H 1.2447 0.1620 0.4134 0.180 Uiso 1 1 calc R . .
H15B H 1.3753 0.1497 0.3836 0.180 Uiso 1 1 calc R . .
H15C H 1.3173 0.0772 0.4332 0.180 Uiso 1 1 calc R . .

loop_
_atom_site_aniso_label
_atom_site_aniso_U_11
_atom_site_aniso_U_22
_atom_site_aniso_U_33
_atom_site_aniso_U_23
_atom_site_aniso_U_13
_atom_site_aniso_U_12
Ni1 0.0312(3) 0.0401(3) 0.0342(3) -0.0009(2) 0.0014(2) 0.0003(2)
Br1 0.0666(3) 0.0675(3) 0.0569(3) -0.01203(17) -0.00484(18) -0.01827(18)
N1 0.0429(14) 0.0490(16) 0.0439(15) 0.0035(12) 0.0061(12) 0.0120(12)
N2 0.0393(13) 0.0449(15) 0.0383(14) 0.0019(11) 0.0031(12) 0.0022(11)
C1 0.0367(15) 0.0433(17) 0.0391(16) -0.0019(13) -0.0003(13) 0.0000(13)
C2 0.0491(18) 0.0472(19) 0.0514(19) 0.0074(15) -0.0026(16) 0.0058(15)
C3 0.063(2) 0.062(3) 0.093(3) 0.020(2) 0.002(2) 0.013(2)
C4 0.087(3) 0.078(3) 0.120(4) 0.049(3) 0.003(3) 0.019(3)
C5 0.099(4) 0.108(4) 0.096(4) 0.064(3) 0.010(3) 0.008(3)
C6 0.070(2) 0.083(3) 0.055(2) 0.024(2) 0.0126(19) 0.001(2)
C7 0.0492(18) 0.050(2) 0.0471(18) 0.0068(14) -0.0007(16) -0.0034(15)
C8 0.051(5) 0.038(7) 0.038(5) -0.019(6) 0.011(4) 0.015(4)
C9 0.038(4) 0.058(5) 0.065(5) 0.013(4) 0.013(4) 0.014(4)
C10 0.102(12) 0.088(9) 0.122(12) 0.043(9) 0.070(11) 0.054(8)
C11 0.047(6) 0.098(11) 0.105(9) -0.020(9) 0.000(6) -0.007(8)
C8A 0.065(7) 0.030(7) 0.048(7) -0.016(5) 0.005(5) 0.017(5)
C9A 0.051(6) 0.067(7) 0.093(8) 0.007(6) 0.019(6) 0.020(5)
C10A 0.059(7) 0.090(11) 0.121(11) 0.015(9) 0.033(7) 0.005(7)
C11A 0.053(5) 0.091(8) 0.114(9) -0.026(8) -0.019(5) 0.009(7)
C12 0.0474(17) 0.0474(19) 0.0484(19) -0.0028(14) 0.0113(15) 0.0006(15)
C13 0.048(2) 0.089(3) 0.103(4) -0.026(3) 0.012(2) 0.004(2)
C14 0.054(2) 0.107(4) 0.126(4) -0.023(3) 0.026(3) 0.013(2)
C15 0.057(3) 0.159(6) 0.145(5) -0.072(4) 0.013(3) -0.018(3)

loop_
_atom_type_symbol
_atom_type_description
_atom_type_scat_dispersion_real
_atom_type_scat_dispersion_imag
_atom_type_scat_source
C C 0.0033 0.0016 'International Tables Vol C Tables 4.2.6.8 and 6.1.1.4'
H H 0.0000 0.0000 'International Tables Vol C Tables 4.2.6.8 and 6.1.1.4'
N N 0.0061 0.0033 'International Tables Vol C Tables 4.2.6.8 and 6.1.1.4'
Ni Ni 0.3393 1.1124 'International Tables Vol C Tables 4.2.6.8 and 6.1.1.4'
Br Br -0.2901 2.4595 'International Tables Vol C Tables 4.2.6.8 and 6.1.1.4'

loop_
_geom_angle_atom_site_label_1
_geom_angle_atom_site_label_2
_geom_angle_atom_site_label_3
_geom_angle
_geom_angle_site_symmetry_1
_geom_angle_site_symmetry_3
C1 Ni1 C1 180.00(12) 5_756 .
C1 Ni1 Br1 90.21(9) 5_756 .
C1 Ni1 Br1 89.79(9) . .
C1 Ni1 Br1 89.79(9) 5_756 5_756
C1 Ni1 Br1 90.21(9) . 5_756
Br1 Ni1 Br1 180.000(15) . 5_756
C1 N1 C2 111.2(2) . .
C1 N1 C8A 120.5(7) . .
C2 N1 C8A 127.5(7) . .
C1 N1 C8 128.6(7) . .
C2 N1 C8 119.9(7) . .
C8A N1 C8 16.0(7) . .
C1 N2 C7 110.8(2) . .
C1 N2 C12 125.2(2) . .
C7 N2 C12 123.9(3) . .
N1 C1 N2 105.5(2) . .
N1 C1 Ni1 126.1(2) . .
N2 C1 Ni1 128.3(2) . .
N1 C2 C7 106.1(3) . .
N1 C2 C3 131.9(3) . .
C7 C2 C3 122.0(3) . .
C4 C3 C2 116.1(4) . .
C5 C4 C3 122.5(4) . .
C4 C5 C6 122.2(4) . .
C7 C6 C5 116.4(4) . .
N2 C7 C6 132.9(3) . .
N2 C7 C2 106.3(3) . .
C6 C7 C2 120.8(3) . .
N1 C8 C9 106.1(9) . .
C11 C9 C8 111.0(10) . .
C11 C9 C10 108.2(12) . .
C8 C9 C10 107.1(13) . .
N1 C8A C9A 118.6(12) . .
C11A C9A C8A 111.5(9) . .
C11A C9A C10A 116.4(12) . .
C8A C9A C10A 109.0(13) . .
N2 C12 C13 114.7(3) . .
C15 C13 C12 118.2(4) . .
C15 C13 C14 115.3(4) . .
C12 C13 C14 108.4(3) . .

loop_
_geom_bond_atom_site_label_1
_geom_bond_atom_site_label_2
_geom_bond_distance
_geom_bond_site_symmetry_2
Ni1 C1 1.913(3) 5_756
Ni1 C1 1.913(3) .
Ni1 Br1 2.3003(4) .
Ni1 Br1 2.3003(4) 5_756
N1 C1 1.353(4) .
N1 C2 1.384(4) .
N1 C8A 1.429(18) .
N1 C8 1.513(17) .
N2 C1 1.359(4) .
N2 C7 1.384(4) .
N2 C12 1.460(4) .
C2 C7 1.386(4) .
C2 C3 1.387(5) .
C3 C4 1.378(6) .
C4 C5 1.345(7) .
C5 C6 1.395(6) .
C6 C7 1.384(5) .
C8 C9 1.535(9) .
C9 C11 1.535(9) .
C9 C10 1.541(9) .
C8A C9A 1.538(9) .
C9A C11A 1.515(8) .
C9A C10A 1.540(9) .
C12 C13 1.521(5) .
C13 C15 1.408(7) .
C13 C14 1.528(5) .
